data_2104617
loop_
_publ_author_name
'Marsh, Richard E.'

_publ_section_title
;
 Space groups <i>P</i>1 and <i>Cc</i>: how are they doing?
;
_journal_coeditor_code BK5088
_journal_issue 6
_journal_name_full 'Acta Crystallographica Section B'
_journal_page_first 782
_journal_page_last 783
_journal_paper_doi 10.1107/S0108768109046448
_journal_volume 65
_journal_year 2009
_chemical_formula_moiety 'C35 H32 Cu2 Mg N4 O10, (C H4 O)'
_chemical_formula_sum 'C36 H36 Cu2 Mg N4 O11'
_chemical_formula_weight 852.1
_chemical_name_systematic
;
mu(2)-N-(3-Carboxysalicylidene)-N'-(salicylaldehyde)-
(1,2-ethylenediamine-N,N',O,O,O',O'-aqua-(methanol)-di-copper(ii)-
magnesium methanol solvate
;
_space_group_IT_number 14
_symmetry_cell_setting monoclinic
_symmetry_space_group_name_Hall '-P 2ybc'
_symmetry_space_group_name_H-M 'P 1 21/c 1'
_cell_angle_alpha 90.00
_cell_angle_beta 98.22(3)
_cell_angle_gamma 90.00
_cell_formula_units_Z 4
_cell_length_a 11.816(2)
_cell_length_b 15.599(3)
_cell_length_c 19.642(4)
_cell_measurement_reflns_used 250
_cell_measurement_temperature 293(2)
_cell_measurement_theta_max 25
_cell_measurement_theta_min 2.5
_cell_volume 3583.2(12)
_diffrn_ambient_temperature 293(2)
_diffrn_radiation_monochromator graphite
_diffrn_radiation_source 'fine-focus sealed tube'
_diffrn_radiation_type MoK\a
_diffrn_radiation_wavelength 0.71073
_exptl_crystal_colour Blue
_exptl_crystal_density_diffrn 1.580
_exptl_crystal_density_method 'not measured'
_exptl_crystal_description Block
_exptl_crystal_F_000 1752
_exptl_crystal_size_max 0.22
_exptl_crystal_size_mid 0.16
_exptl_crystal_size_min 0.13
_cod_data_source_file bk5088.cif
_cod_data_source_block NIMPOP
_cod_depositor_comments
;
 Marking attached hydrogen atoms.

 Antanas Vaitkus,
 2017-08-07

The following automatic conversions were performed:
'_symmetry_cell_setting' value 'Monoclinic' changed to 'monoclinic'
according to '/home/saulius/struct/CIF-dictionaries/cif_core.dic'
dictionary named 'cif_core.dic' version 2.4.1 from 2010-06-29.

Automatic conversion script
Id: cif_fix_enum 1527 2010-12-29 10:47:43Z saulius 

The following automatic conversions were performed:

'_symmetry_cell_setting' value 'Monoclinic' changed to 'monoclinic'
according to /home/saulius/struct/CIF-dictionaries/cif_core.dic
dictionary named 'cif_core.dic' version 2.4.1 from 2010-06-29.

Automatic conversion script
Id: cif_fix_values 1715 2011-07-08 13:25:40Z adriana 
;
_cod_original_cell_volume 3583.4(12)
_cod_original_sg_symbol_H-M P2(1)/c
_cod_database_code 2104617

loop_
_symmetry_equiv_pos_as_xyz
'x, y, z'
'-x, y+1/2, 1/2-z'
'-x, -y, -z'
'x, 1/2-y, z+1/2'

loop_
_atom_site_label
_atom_site_type_symbol
_atom_site_fract_x
_atom_site_fract_y
_atom_site_fract_z
_atom_site_occupancy
_atom_site_attached_hydrogens
Cu1 Cu 0.0659 0.3916 0.17662 1 0
Cu2 Cu 0.4840 0.2916 0.33956 1 0
Mg1 Mg 0.3187 0.3936 0.2381 1 0
O1 O 0.2133 0.3895 0.1453 1 0
O2 O 0.3014 0.5214 0.2436 1 0
O3 O 0.1519 0.3758 0.2652 1 0
O4 O 0.4290 0.4082 0.3280 1 0
O5 O 0.3580 0.2684 0.2690 1 0
O6 O 0.4467 0.3900 0.1815 1 0
O7 O 0.5445 0.3644 0.0980 1 0
O8 O 0.2876 0.6518 0.2854 1 0
N1 N -0.0186 0.3856 0.0865 1 0
N2 N -0.0760 0.3750 0.2062 1 0
N3 N 0.5830 0.3144 0.4222 1 0
N4 N 0.5271 0.1736 0.3554 1 0
C1 C 0.4539 0.3836 0.1219 1 0
C2 C 0.3492 0.3984 0.0662 1 0
C3 C 0.3666 0.4058 -0.0008 1 0
H1 H 0.4404 0.4024 -0.0110 1 0
C4 C 0.2789 0.4182 -0.0550 1 0
H2 H 0.2922 0.4281 -0.0974 1 0
C5 C 0.1730 0.4164 -0.0402 1 0
H3 H 0.1169 0.4244 -0.0757 1 0
C6 C 0.1444 0.4055 0.0239 1 0
C7 C 0.2380 0.3990 0.0819 1 0
C8 C 0.0229 0.3982 0.0318 1 0
H4 H -0.0292 0.4037 -0.0080 1 0
C9 C -0.1400 0.3644 0.0846 1 0
H5 H -0.1516 0.3032 0.0782 1 0
H6 H -0.1853 0.3938 0.0466 1 0
C10 C -0.1763 0.3919 0.1512 1 0
H7 H -0.2422 0.3594 0.1604 1 0
H8 H -0.1958 0.4523 0.1498 1 0
C11 C -0.0964 0.3556 0.2658 1 0
H9 H -0.1697 0.3492 0.2722 1 0
C12 C -0.0076 0.3394 0.3250 1 0
C13 C -0.0442 0.3152 0.3854 1 0
H10 H -0.1222 0.3082 0.3862 1 0
C14 C 0.0290 0.3008 0.4434 1 0
H11 H 0.0026 0.2846 0.4836 1 0
C15 C 0.1420 0.3103 0.4410 1 0
H12 H 0.1939 0.2992 0.4802 1 0
C16 C 0.1816 0.3355 0.3828 1 0
H13 H 0.2593 0.3420 0.3830 1 0
C17 C 0.1082 0.3519 0.3230 1 0
C18 C 0.3320 0.5783 0.2880 1 0
C19 C 0.4282 0.5610 0.3463 1 0
C20 C 0.4792 0.6333 0.3816 1 0
H14 H 0.4516 0.6872 0.3692 1 0
C21 C 0.5675 0.6243 0.4332 1 0
H15 H 0.6026 0.6718 0.4543 1 0
C22 C 0.6045 0.5440 0.4534 1 0
H16 H 0.6598 0.5395 0.4912 1 0
C23 C 0.5614 0.4680 0.4204 1 0
C24 C 0.4726 0.4768 0.3612 1 0
C25 C 0.6085 0.3889 0.4478 1 0
H17 H 0.6605 0.3910 0.4872 1 0
C26 C 0.6355 0.2366 0.4552 1 0
H18 H 0.5922 0.2181 0.4910 1 0
H19 H 0.7136 0.2490 0.4754 1 0
C27 C 0.6355 0.1666 0.4028 1 0
H20 H 0.6414 0.1112 0.4248 1 0
H21 H 0.6995 0.1737 0.3776 1 0
C28 C 0.4790 0.1095 0.3245 1 0
H22 H 0.5097 0.0564 0.3363 1 0
C29 C 0.3790 0.1124 0.2717 1 0
C30 C 0.3381 0.0344 0.2409 1 0
H23 H 0.3750 -0.0152 0.2554 1 0
C31 C 0.2495 0.0308 0.1900 1 0
H24 H 0.2234 -0.0217 0.1728 1 0
C32 C 0.1975 0.1054 0.1636 1 0
H25 H 0.1388 0.1034 0.1270 1 0
C33 C 0.2340 0.1813 0.1917 1 0
H26 H 0.1972 0.2300 0.1741 1 0
C34 C 0.3248 0.1914 0.2459 1 0
C35 C 0.0110 0.5990 0.2146 1 3
O9 O 0.0830 0.5548 0.1750 1 1
O10 O 0.6224 0.3058 0.2618 1 2
C36 C 0.1330 0.5590 0.4070 1 3
O11 O 0.1780 0.6500 0.4070 1 1

loop_
_geom_angle_atom_site_label_1
_geom_angle_atom_site_label_2
_geom_angle_atom_site_label_3
_geom_angle
_geom_angle_site_symmetry_1
_geom_angle_site_symmetry_2
_geom_angle_site_symmetry_3
_geom_angle_publ_flag
O1 Cu1 O3 84.31 . . . yes
O1 Cu1 O9 86.35 . . . yes
O1 Cu1 N1 94.59 . . . yes
O1 Cu1 N2 171.06 . . . yes
O3 Cu1 O9 96.18 . . . yes
O3 Cu1 N1 169.69 . . . yes
O3 Cu1 N2 94.78 . . . yes
O9 Cu1 N1 93.97 . . . yes
O9 Cu1 N2 102.59 . . . yes
N1 Cu1 N2 84.71 . . . yes
O4 Cu2 O5 83.08 . . . yes
O4 Cu2 O10 94.96 . . . yes
O4 Cu2 N3 94.59 . . . yes
O4 Cu2 N4 174.80 . . . yes
O5 Cu2 O10 94.97 . . . yes
O5 Cu2 N3 167.25 . . . yes
O5 Cu2 N4 95.54 . . . yes
O10 Cu2 N3 97.73 . . . yes
O10 Cu2 N4 90.14 . . . yes
N3 Cu2 N4 85.66 . . . yes
O1 Mg1 O2 91.44 . . . yes
O1 Mg1 O3 75.69 . . . yes
O1 Mg1 O4 174.83 . . . yes
O1 Mg1 O5 108.14 . . . yes
O1 Mg1 O6 85.23 . . . yes
O2 Mg1 O3 90.63 . . . yes
O2 Mg1 O4 84.29 . . . yes
O2 Mg1 O5 159.62 . . . yes
O2 Mg1 O6 98.54 . . . yes
O3 Mg1 O4 107.20 . . . yes
O3 Mg1 O5 88.89 . . . yes
O3 Mg1 O6 159.05 . . . yes
O4 Mg1 O5 76.41 . . . yes
O4 Mg1 O6 92.50 . . . yes
O5 Mg1 O6 88.90 . . . yes
Cu1 O1 Mg1 100.19 . . . yes
Cu1 O1 C7 128.84 . . . yes
Mg1 O1 C7 129.91 . . . yes
Mg1 O2 C18 135.63 . . . yes
Cu1 O3 Mg1 98.44 . . . yes
Cu1 O3 C17 125.48 . . . yes
Mg1 O3 C17 135.78 . . . yes
Cu2 O4 Mg1 99.10 . . . yes
Cu2 O4 C24 127.16 . . . yes
Mg1 O4 C24 132.12 . . . yes
Cu2 O5 Mg1 98.73 . . . yes
Cu2 O5 C34 125.48 . . . yes
Mg1 O5 C34 135.23 . . . yes
Mg1 O6 C1 135.61 . . . yes
Cu1 O9 C35 115.14 . . . yes
Cu1 N1 C8 124.66 . . . yes
Cu1 N1 C9 114.52 . . . yes
C8 N1 C9 120.81 . . . yes
Cu1 N2 C10 113.64 . . . yes
Cu1 N2 C11 128.22 . . . yes
C10 N2 C11 118.06 . . . yes
Cu2 N3 C25 125.93 . . . yes
Cu2 N3 C26 113.12 . . . yes
C25 N3 C26 120.89 . . . yes
Cu2 N4 C27 111.02 . . . yes
Cu2 N4 C28 126.15 . . . yes
C27 N4 C28 122.37 . . . yes
O6 C1 O7 124.63 . . . yes
O6 C1 C2 121.38 . . . yes
O7 C1 C2 113.99 . . . yes
C1 C2 C3 118.60 . . . no
C1 C2 C7 121.94 . . . no
C3 C2 C7 119.33 . . . no
C2 C3 C4 123.49 . . . no
C3 C4 C5 116.97 . . . no
C4 C5 C6 124.98 . . . no
C5 C6 C7 117.77 . . . no
C5 C6 C8 118.88 . . . no
C7 C6 C8 123.32 . . . no
O1 C7 C2 123.25 . . . yes
O1 C7 C6 119.45 . . . yes
C2 C7 C6 117.20 . . . no
N1 C8 C6 127.42 . . . yes
N1 C9 C10 108.33 . . . yes
N2 C10 C9 106.37 . . . yes
N2 C11 C12 124.28 . . . yes
C11 C12 C13 116.92 . . . no
C11 C12 C17 123.20 . . . no
C13 C12 C17 119.79 . . . no
C12 C13 C14 122.23 . . . no
C13 C14 C15 118.07 . . . no
C14 C15 C16 121.60 . . . no
C15 C16 C17 121.41 . . . no
O3 C17 C12 123.62 . . . yes
O3 C17 C16 119.48 . . . yes
C12 C17 C16 116.85 . . . no
O2 C18 O8 122.45 . . . yes
O2 C18 C19 120.43 . . . yes
O8 C18 C19 117.09 . . . yes
C18 C19 C20 116.69 . . . no
C18 C19 C24 122.09 . . . no
C20 C19 C24 120.98 . . . no
C19 C20 C21 120.90 . . . no
C20 C21 C22 119.51 . . . no
C21 C22 C23 123.87 . . . no
C22 C23 C24 117.32 . . . no
C22 C23 C25 117.23 . . . no
C24 C23 C25 125.45 . . . no
O4 C24 C19 122.58 . . . yes
O4 C24 C23 120.26 . . . yes
C19 C24 C23 116.84 . . . no
N3 C25 C23 125.28 . . . yes
N3 C26 C27 109.85 . . . yes
N4 C27 C26 107.08 . . . yes
N4 C28 C29 125.54 . . . yes
C28 C29 C30 118.09 . . . no
C28 C29 C34 123.30 . . . no
C30 C29 C34 118.45 . . . no
C29 C30 C31 122.54 . . . no
C30 C31 C32 120.15 . . . no
C31 C32 C33 119.08 . . . no
C32 C33 C34 124.84 . . . no
O5 C34 C29 123.94 . . . yes
O5 C34 C33 121.15 . . . yes
C29 C34 C33 114.89 . . . no
C2 C3 H1 119.00 . . . no
C4 C3 H1 118.00 . . . no
C3 C4 H2 122.00 . . . no
C5 C4 H2 121.00 . . . no
C4 C5 H3 116.00 . . . no
C6 C5 H3 119.00 . . . no
N1 C8 H4 116.00 . . . no
C6 C8 H4 116.00 . . . no
N1 C9 H5 110.00 . . . no
N1 C9 H6 110.00 . . . no
C10 C9 H5 110.00 . . . no
C10 C9 H6 110.00 . . . no
H5 C9 H6 108.00 . . . no
N2 C10 H7 110.00 . . . no
N2 C10 H8 110.00 . . . no
C9 C10 H7 111.00 . . . no
C9 C10 H8 111.00 . . . no
H7 C10 H8 109.00 . . . no
N2 C11 H9 118.00 . . . no
C12 C11 H9 118.00 . . . no
C12 C13 H10 119.00 . . . no
C14 C13 H10 119.00 . . . no
C13 C14 H11 121.00 . . . no
C15 C14 H11 121.00 . . . no
C14 C15 H12 119.00 . . . no
C16 C15 H12 119.00 . . . no
C15 C16 H13 119.00 . . . no
C17 C16 H13 119.00 . . . no
C19 C20 H14 119.00 . . . no
C21 C20 H14 120.00 . . . no
C20 C21 H15 120.00 . . . no
C22 C21 H15 120.00 . . . no
C21 C22 H16 118.00 . . . no
C23 C22 H16 118.00 . . . no
N3 C25 H17 117.00 . . . no
C23 C25 H17 118.00 . . . no
N3 C26 H18 109.00 . . . no
N3 C26 H19 109.00 . . . no
C27 C26 H18 109.00 . . . no
C27 C26 H19 109.00 . . . no
H18 C26 H19 109.00 . . . no
N4 C27 H20 110.00 . . . no
N4 C27 H21 110.00 . . . no
C26 C27 H20 111.00 . . . no
C26 C27 H21 110.00 . . . no
H20 C27 H21 109.00 . . . no
N4 C28 H22 117.00 . . . no
C29 C28 H22 117.00 . . . no
C29 C30 H23 118.00 . . . no
C31 C30 H23 119.00 . . . no
C30 C31 H24 120.00 . . . no
C32 C31 H24 120.00 . . . no
C31 C32 H25 120.00 . . . no
C33 C32 H25 120.00 . . . no
C32 C33 H26 118.00 . . . no
C34 C33 H26 117.00 . . . no

loop_
_geom_bond_atom_site_label_1
_geom_bond_atom_site_label_2
_geom_bond_distance
_geom_bond_site_symmetry_1
_geom_bond_site_symmetry_2
_geom_bond_publ_flag
Cu1 O1 1.9286 . . yes
Cu1 O3 1.9013 . . yes
Cu1 O9 2.5543 . . yes
Cu1 N1 1.9062 . . yes
Cu1 N2 1.8694 . . yes
Cu2 O4 1.9339 . . yes
Cu2 O5 1.9179 . . yes
Cu2 O10 2.4022 . . yes
Cu2 N3 1.8939 . . yes
Cu2 N4 1.9233 . . yes
Mg1 O1 2.0563 . . yes
Mg1 O2 2.0085 . . yes
Mg1 O3 2.1319 . . yes
Mg1 O4 2.0519 . . yes
Mg1 O5 2.0779 . . yes
Mg1 O6 2.0019 . . yes
O1 C7 1.3273 . . yes
O2 C18 1.2605 . . yes
O3 C17 1.3646 . . yes
O4 C24 1.3190 . . yes
O5 C34 1.3235 . . yes
O6 C1 1.1900 . . yes
O7 C1 1.2648 . . yes
O8 C18 1.2589 . . yes
O9 C35 1.4119 . . yes
O11 C36 1.5158 . . yes
N1 C9 1.4674 . . yes
N1 C8 1.2586 . . yes
N2 C10 1.5083 . . yes
N2 C11 1.2652 . . yes
N3 C26 1.4707 . . yes
N3 C25 1.2849 . . yes
N4 C28 1.2620 . . yes
N4 C27 1.4759 . . yes
C1 C2 1.5472 . . no
C2 C3 1.3656 . . no
C2 C7 1.3919 . . no
C3 C4 1.3889 . . no
C4 C5 1.3248 . . no
C5 C6 1.3601 . . no
C6 C8 1.4703 . . no
C6 C7 1.4734 . . no
C9 C10 1.4966 . . no
C11 C12 1.4724 . . no
C12 C13 1.3725 . . no
C12 C17 1.3882 . . no
C13 C14 1.3471 . . no
C14 C15 1.3509 . . no
C15 C16 1.3540 . . no
C16 C17 1.3806 . . no
C18 C19 1.5179 . . no
C19 C24 1.4290 . . no
C19 C20 1.4129 . . no
C20 C21 1.3539 . . no
C21 C22 1.3667 . . no
C22 C23 1.4109 . . no
C23 C24 1.4571 . . no
C23 C25 1.4270 . . no
C26 C27 1.5005 . . no
C28 C29 1.4572 . . no
C29 C30 1.4129 . . no
C29 C34 1.4466 . . no
C30 C31 1.3414 . . no
C31 C32 1.3818 . . no
C32 C33 1.3507 . . no
C33 C34 1.4081 . . no
C3 H1 0.9200 . . no
C4 H2 0.8800 . . no
C5 H3 0.9000 . . no
C8 H4 0.9300 . . no
C9 H6 0.9700 . . no
C9 H5 0.9700 . . no
C10 H7 0.9700 . . no
C10 H8 0.9700 . . no
C11 H9 0.9000 . . no
C13 H10 0.9300 . . no
C14 H11 0.9200 . . no
C15 H12 0.9300 . . no
C16 H13 0.9200 . . no
C20 H14 0.9200 . . no
C21 H15 0.9200 . . no
C22 H16 0.9200 . . no
C25 H17 0.9200 . . no
C26 H18 0.9700 . . no
C26 H19 0.9700 . . no
C27 H21 0.9700 . . no
C27 H20 0.9600 . . no
C28 H22 0.9200 . . no
C30 H23 0.9100 . . no
C31 H24 0.9200 . . no
C32 H25 0.9300 . . no
C33 H26 0.9200 . . no
